data_2236681
loop_
_publ_author_name
'Warad, Ismail'
'Hadda, Taibi Ben'
'Hammouti, Belkheir'
'Haddad, Salim F.'

_publ_section_title
;
 (2,9-Dimethyl-1,10-phenanthroline-\k^2^<i>N</i>,<i>N</i>')bis(thiocyanato-\k<i>S</i>)mercury(II)
;
_journal_coeditor_code VN2049
_journal_issue 10
_journal_name_full 'Acta Crystallographica Section E'
_journal_page_first m1259
_journal_paper_doi 10.1107/S1600536812038160
_journal_volume 68
_journal_year 2012
_chemical_formula_iupac '[Hg (N C S)2 (C14 H12 N2)]'
_chemical_formula_moiety 'C16 H12 Hg N4 S2'
_chemical_formula_sum 'C16 H12 Hg N4 S2'
_chemical_formula_weight 525.01
_chemical_name_common 2,9-DM-1,10-phen.Hg(SCN)2
_chemical_name_systematic
;(2,9-Dimethyl-1,10-phenanthroline-\k^2^<i>N</i>,<i>N</i>')bis(thiocyanato-
\k<i>S</i>)mercury(II)
;
_space_group_IT_number 2
_symmetry_cell_setting triclinic
_symmetry_space_group_name_Hall '-P 1'
_symmetry_space_group_name_H-M 'P -1'
_atom_sites_solution_hydrogens geom
_atom_sites_solution_primary direct
_atom_sites_solution_secondary difmap
_audit_creation_method SHELXL-97
_cell_angle_alpha 77.205(4)
_cell_angle_beta 84.015(4)
_cell_angle_gamma 89.802(4)
_cell_formula_units_Z 4
_cell_length_a 8.1593(4)
_cell_length_b 11.2985(5)
_cell_length_c 18.9456(9)
_cell_measurement_reflns_used 5117
_cell_measurement_temperature 293(2)
_cell_measurement_theta_max 29.1500
_cell_measurement_theta_min 3.0984
_cell_volume 1693.55(14)
_computing_cell_refinement
;
<i>CrysAlis PRO</i> (Agilent, 2010)
;
_computing_data_collection
;
<i>CrysAlis PRO</i> (Agilent, 2010)
;
_computing_data_reduction
;
<i>CrysAlis PRO</i> (Agilent, 2010)
;
_computing_molecular_graphics 'ORTEPIII (Burnett & Johnson, 1996)'
_computing_publication_material 'SHELXL97 (Sheldrick, 2008)'
_computing_structure_refinement 'SHELXL97 (Sheldrick, 2008)'
_computing_structure_solution 'SHELXS97 (Sheldrick, 2008)'
_diffrn_ambient_temperature 293(2)
_diffrn_detector_area_resol_mean 16.0534
_diffrn_measured_fraction_theta_full 0.998
_diffrn_measured_fraction_theta_max 0.998
_diffrn_measurement_device_type 'Agilent Xcalibur Eos'
_diffrn_measurement_method '\w scans'
_diffrn_radiation_monochromator graphite
_diffrn_radiation_source 'Enhance (Mo) X-ray Source'
_diffrn_radiation_type MoK\a
_diffrn_radiation_wavelength 0.71073
_diffrn_reflns_av_R_equivalents 0.0412
_diffrn_reflns_av_sigmaI/netI 0.0514
_diffrn_reflns_limit_h_max 5
_diffrn_reflns_limit_h_min -9
_diffrn_reflns_limit_k_max 13
_diffrn_reflns_limit_k_min -13
_diffrn_reflns_limit_l_max 22
_diffrn_reflns_limit_l_min -22
_diffrn_reflns_number 11206
_diffrn_reflns_theta_full 25.02
_diffrn_reflns_theta_max 25.02
_diffrn_reflns_theta_min 3.10
_diffrn_standards_decay_% 0.0
_exptl_absorpt_coefficient_mu 9.337
_exptl_absorpt_correction_T_max 0.246
_exptl_absorpt_correction_T_min 0.122
_exptl_absorpt_correction_type multi-scan
_exptl_absorpt_process_details
;
(<i>CrysAlis PRO</i>; Agilent, 2010)
;
_exptl_crystal_colour colourless
_exptl_crystal_density_diffrn 2.059
_exptl_crystal_density_method 'not measured'
_exptl_crystal_description Parallelpiped
_exptl_crystal_F_000 992
_exptl_crystal_size_max 0.4
_exptl_crystal_size_mid 0.2
_exptl_crystal_size_min 0.15
_refine_diff_density_max 0.645
_refine_diff_density_min -1.130
_refine_ls_extinction_method none
_refine_ls_goodness_of_fit_ref 1.017
_refine_ls_hydrogen_treatment constr
_refine_ls_matrix_type full
_refine_ls_number_parameters 419
_refine_ls_number_reflns 5985
_refine_ls_number_restraints 0
_refine_ls_restrained_S_all 1.017
_refine_ls_R_factor_all 0.0450
_refine_ls_R_factor_gt 0.0325
_refine_ls_shift/su_max 0.000
_refine_ls_shift/su_mean 0.000
_refine_ls_structure_factor_coef Fsqd
_refine_ls_weighting_details 'calc w=1/[\s^2^(Fo^2^)+(0.0191P)^2^+0.0000P] where P=(Fo^2^+2Fc^2^)/3'
_refine_ls_weighting_scheme calc
_refine_ls_wR_factor_gt 0.0606
_refine_ls_wR_factor_ref 0.0657
_reflns_number_gt 4876
_reflns_number_total 5985
_reflns_threshold_expression I>2sigma(I)
_cod_data_source_file vn2049.cif
_cod_data_source_block I
_cod_database_code 2236681
_cod_database_fobs_code 2236681

loop_
_symmetry_equiv_pos_as_xyz
'x, y, z'
'-x, -y, -z'

loop_
_atom_site_type_symbol
_atom_site_label
_atom_site_fract_x
_atom_site_fract_y
_atom_site_fract_z
_atom_site_U_iso_or_equiv
_atom_site_adp_type
_atom_site_calc_flag
_atom_site_refinement_flags
_atom_site_occupancy
_atom_site_symmetry_multiplicity
Hg Hg1 0.18189(3) 0.13738(2) 0.159189(11) 0.04673(8) Uani d . 1 1
Hg Hg2 0.39752(3) 0.29806(2) 0.364029(11) 0.05009(8) Uani d . 1 1
S S3 0.1361(2) 0.30784(17) 0.30774(8) 0.0606(5) Uani d . 1 1
S S4 0.6423(2) 0.18246(17) 0.35203(10) 0.0698(5) Uani d . 1 1
S S1 0.0329(2) -0.00199(18) 0.26099(8) 0.0716(6) Uani d . 1 1
S S2 0.3866(2) 0.30366(18) 0.13101(10) 0.0722(6) Uani d . 1 1
N N5 0.4455(5) 0.5081(4) 0.3585(2) 0.0404(11) Uani d . 1 1
N N6 0.2922(6) 0.3419(4) 0.4762(2) 0.0447(12) Uani d . 1 1
N N2 0.0222(5) 0.2220(4) 0.0616(2) 0.0322(10) Uani d . 1 1
N N1 0.2267(5) 0.0263(4) 0.0651(2) 0.0310(10) Uani d . 1 1
C C11 0.1771(6) 0.0853(4) -0.0005(2) 0.0290(11) Uani d . 1 1
C C28 0.2868(7) 0.4619(6) 0.4772(3) 0.0436(14) Uani d . 1 1
C C10 -0.0780(7) 0.3145(5) 0.0613(3) 0.0403(13) Uani d . 1 1
C C12 0.0728(6) 0.1882(4) -0.0015(2) 0.0302(11) Uani d . 1 1
C C7 0.0207(6) 0.2508(5) -0.0687(3) 0.0370(13) Uani d . 1 1
C C27 0.3688(7) 0.5490(5) 0.4153(3) 0.0411(14) Uani d . 1 1
N N4 0.3853(7) 0.3735(5) -0.0213(3) 0.0690(16) Uani d . 1 1
C C17 0.5215(7) 0.5864(6) 0.3020(3) 0.0513(16) Uani d . 1 1
C C1 0.3147(6) -0.0736(5) 0.0678(3) 0.0387(13) Uani d . 1 1
C C16 0.3852(7) 0.3451(5) 0.0410(4) 0.0497(15) Uani d . 1 1
C C4 0.2219(6) 0.0459(5) -0.0656(3) 0.0376(13) Uani d . 1 1
C C3 0.3154(6) -0.0589(5) -0.0603(3) 0.0438(14) Uani d . 1 1
H H3A 0.3468 -0.0883 -0.1017 0.053 Uiso calc R 1 1
C C23 0.2056(8) 0.5034(6) 0.5351(3) 0.0526(16) Uani d . 1 1
C C2 0.3609(6) -0.1184(5) 0.0055(3) 0.0486(15) Uani d . 1 1
H H2A 0.4224 -0.1885 0.0089 0.058 Uiso calc R 1 1
C C8 -0.0848(7) 0.3477(5) -0.0666(3) 0.0479(15) Uani d . 1 1
H H8A -0.1211 0.3912 -0.1096 0.057 Uiso calc R 1 1
C C6 0.0741(7) 0.2105(6) -0.1336(3) 0.0464(15) Uani d . 1 1
H H6A 0.0423 0.2528 -0.1779 0.056 Uiso calc R 1 1
C C5 0.1695(7) 0.1125(6) -0.1319(3) 0.0461(15) Uani d . 1 1
H H5A 0.2016 0.0880 -0.1750 0.055 Uiso calc R 1 1
C C9 -0.1353(7) 0.3796(5) -0.0029(3) 0.0490(15) Uani d . 1 1
H H9A -0.2068 0.4437 -0.0019 0.059 Uiso calc R 1 1
C C19 0.4423(8) 0.7529(6) 0.3558(4) 0.0645(19) Uani d . 1 1
H H19A 0.4405 0.8359 0.3538 0.077 Uiso calc R 1 1
C C15 0.1360(8) 0.0123(6) 0.3288(3) 0.0556(17) Uani d . 1 1
C C14 -0.1309(7) 0.3473(5) 0.1335(3) 0.0568(17) Uani d . 1 1
H H14A -0.1896 0.2797 0.1658 0.085 Uiso calc R 1 1
H H14B -0.2014 0.4162 0.1258 0.085 Uiso calc R 1 1
H H14C -0.0353 0.3668 0.1546 0.085 Uiso calc R 1 1
C C20 0.3639(7) 0.6725(6) 0.4161(3) 0.0488(15) Uani d . 1 1
N N8 0.5652(8) 0.0478(6) 0.2516(3) 0.0817(19) Uani d . 1 1
C C18 0.5223(8) 0.7107(6) 0.2993(3) 0.0613(18) Uani d . 1 1
H H18A 0.5765 0.7646 0.2594 0.074 Uiso calc R 1 1
C C31 0.1355(8) 0.4561(8) 0.2732(3) 0.0620(19) Uani d . 1 1
C C13 0.3626(7) -0.1385(5) 0.1401(3) 0.0534(16) Uani d . 1 1
H H13A 0.4021 -0.0807 0.1649 0.080 Uiso calc R 1 1
H H13B 0.4481 -0.1947 0.1331 0.080 Uiso calc R 1 1
H H13C 0.2685 -0.1819 0.1687 0.080 Uiso calc R 1 1
C C32 0.5939(8) 0.1038(6) 0.2922(3) 0.0562(16) Uani d . 1 1
C C26 0.2191(8) 0.2611(6) 0.5327(3) 0.0579(18) Uani d . 1 1
N N3 0.2032(8) 0.0173(6) 0.3789(3) 0.084(2) Uani d . 1 1
N N7 0.1302(8) 0.5602(6) 0.2495(3) 0.084(2) Uani d . 1 1
C C29 0.6022(9) 0.5361(6) 0.2401(3) 0.075(2) Uani d . 1 1
H H29A 0.6589 0.4633 0.2591 0.112 Uiso calc R 1 1
H H29B 0.6795 0.5950 0.2103 0.112 Uiso calc R 1 1
H H29C 0.5195 0.5179 0.2113 0.112 Uiso calc R 1 1
C C22 0.2020(9) 0.6313(7) 0.5327(4) 0.070(2) Uani d . 1 1
H H22A 0.1451 0.6589 0.5709 0.085 Uiso calc R 1 1
C C21 0.2791(9) 0.7110(7) 0.4766(4) 0.068(2) Uani d . 1 1
H H21A 0.2775 0.7932 0.4769 0.082 Uiso calc R 1 1
C C25 0.1346(9) 0.2991(7) 0.5926(3) 0.072(2) Uani d . 1 1
H H25A 0.0827 0.2419 0.6315 0.086 Uiso calc R 1 1
C C24 0.1290(7) 0.4172(5) 0.5935(2) 0.069(2) Uani d . 1 1
H H24A 0.0740 0.4419 0.6332 0.082 Uiso calc R 1 1
C C30 0.2305(7) 0.1283(5) 0.5324(2) 0.096(3) Uani d . 1 1
H H30A 0.1531 0.1078 0.5019 0.144 Uiso calc R 1 1
H H30B 0.2055 0.0810 0.5811 0.144 Uiso calc R 1 1
H H30C 0.3400 0.1112 0.5140 0.144 Uiso calc R 1 1

loop_
_atom_site_aniso_label
_atom_site_aniso_U_11
_atom_site_aniso_U_22
_atom_site_aniso_U_33
_atom_site_aniso_U_12
_atom_site_aniso_U_13
_atom_site_aniso_U_23
Hg1 0.05436(16) 0.04869(16) 0.03648(13) 0.00370(12) -0.00277(11) -0.00905(11)
Hg2 0.05948(17) 0.04426(16) 0.04687(14) 0.01347(12) -0.00141(12) -0.01299(11)
S3 0.0617(11) 0.0717(13) 0.0550(9) 0.0052(9) -0.0130(9) -0.0248(9)
S4 0.0627(12) 0.0703(13) 0.0932(12) 0.0275(9) -0.0289(10) -0.0448(11)
S1 0.0765(13) 0.0860(14) 0.0467(9) -0.0330(11) -0.0061(9) -0.0024(9)
S2 0.0691(12) 0.0768(14) 0.0767(12) -0.0223(10) -0.0121(10) -0.0277(10)
N5 0.046(3) 0.040(3) 0.036(2) 0.006(2) -0.005(2) -0.009(2)
N6 0.055(3) 0.051(3) 0.029(2) 0.001(3) -0.006(2) -0.009(2)
N2 0.026(2) 0.032(3) 0.040(2) 0.0019(19) 0.0036(19) -0.014(2)
N1 0.024(2) 0.025(2) 0.042(2) 0.0009(19) -0.001(2) -0.005(2)
C11 0.022(3) 0.028(3) 0.037(3) -0.004(2) 0.006(2) -0.010(2)
C28 0.040(3) 0.056(4) 0.040(3) 0.009(3) -0.017(3) -0.017(3)
C10 0.034(3) 0.039(3) 0.054(3) 0.002(3) -0.003(3) -0.023(3)
C12 0.024(3) 0.031(3) 0.037(3) -0.002(2) 0.000(2) -0.012(2)
C7 0.029(3) 0.038(3) 0.041(3) -0.004(2) -0.003(3) -0.005(3)
C27 0.045(4) 0.040(4) 0.041(3) 0.008(3) -0.012(3) -0.010(3)
N4 0.059(4) 0.055(4) 0.085(4) 0.006(3) 0.010(4) -0.006(3)
C17 0.050(4) 0.052(4) 0.050(3) -0.002(3) -0.002(3) -0.007(3)
C1 0.020(3) 0.034(3) 0.057(3) -0.003(2) 0.003(3) -0.003(3)
C16 0.031(3) 0.039(4) 0.081(4) 0.008(3) 0.005(3) -0.022(4)
C4 0.026(3) 0.045(4) 0.045(3) -0.010(3) 0.008(2) -0.022(3)
C3 0.032(3) 0.044(4) 0.061(4) -0.007(3) 0.010(3) -0.030(3)
C23 0.052(4) 0.072(5) 0.042(3) 0.010(3) -0.010(3) -0.028(3)
C2 0.031(3) 0.041(4) 0.078(4) 0.008(3) 0.009(3) -0.030(3)
C8 0.042(4) 0.045(4) 0.054(3) 0.002(3) -0.014(3) 0.000(3)
C6 0.041(4) 0.067(5) 0.029(3) -0.010(3) -0.003(3) -0.005(3)
C5 0.037(3) 0.067(5) 0.038(3) -0.013(3) 0.007(3) -0.024(3)
C9 0.041(4) 0.039(4) 0.070(4) 0.009(3) -0.013(3) -0.015(3)
C19 0.080(5) 0.040(4) 0.077(5) 0.000(4) -0.028(4) -0.012(4)
C15 0.065(4) 0.049(4) 0.047(3) 0.000(3) 0.012(3) -0.006(3)
C14 0.057(4) 0.052(4) 0.069(4) 0.020(3) -0.005(3) -0.029(3)
C20 0.049(4) 0.047(4) 0.057(4) 0.008(3) -0.020(3) -0.018(3)
N8 0.095(5) 0.076(5) 0.081(4) 0.003(4) 0.010(4) -0.041(4)
C18 0.074(5) 0.047(4) 0.057(4) -0.008(4) -0.013(4) 0.004(3)
C31 0.057(4) 0.098(6) 0.036(3) 0.025(4) -0.016(3) -0.021(4)
C13 0.041(4) 0.044(4) 0.073(4) 0.009(3) -0.008(3) -0.007(3)
C32 0.060(4) 0.044(4) 0.060(4) 0.012(3) 0.012(3) -0.011(3)
C26 0.064(4) 0.068(5) 0.038(3) -0.006(4) -0.006(3) -0.005(3)
N3 0.108(5) 0.088(5) 0.057(3) -0.006(4) -0.021(4) -0.013(3)
N7 0.113(6) 0.076(5) 0.062(4) 0.042(4) -0.023(4) -0.009(4)
C29 0.090(6) 0.070(5) 0.055(4) -0.005(4) 0.021(4) -0.007(4)
C22 0.073(5) 0.088(6) 0.069(4) 0.022(4) -0.016(4) -0.051(4)
C21 0.079(5) 0.062(5) 0.079(5) 0.016(4) -0.026(4) -0.043(4)
C25 0.083(5) 0.094(6) 0.033(3) -0.009(5) 0.004(3) -0.007(4)
C24 0.070(5) 0.099(6) 0.042(4) 0.004(4) 0.002(3) -0.029(4)
C30 0.154(9) 0.067(6) 0.053(4) -0.017(6) 0.011(5) 0.004(4)

loop_
_atom_type_symbol
_atom_type_description
_atom_type_scat_dispersion_real
_atom_type_scat_dispersion_imag
_atom_type_scat_source
C C 0.0033 0.0016 'International Tables Vol C Tables 4.2.6.8 and 6.1.1.4'
H H 0.0000 0.0000 'International Tables Vol C Tables 4.2.6.8 and 6.1.1.4'
N N 0.0061 0.0033 'International Tables Vol C Tables 4.2.6.8 and 6.1.1.4'
S S 0.1246 0.1234 'International Tables Vol C Tables 4.2.6.8 and 6.1.1.4'
Hg Hg -2.3894 9.2266 'International Tables Vol C Tables 4.2.6.8 and 6.1.1.4'

loop_
_geom_angle_atom_site_label_1
_geom_angle_atom_site_label_2
_geom_angle_atom_site_label_3
_geom_angle
N2 Hg1 N1 70.31(13)
N2 Hg1 S1 115.08(10)
N1 Hg1 S1 105.19(10)
N2 Hg1 S2 95.17(10)
N1 Hg1 S2 107.09(10)
S1 Hg1 S2 141.59(6)
N6 Hg2 N5 71.23(15)
N6 Hg2 S4 122.12(12)
N5 Hg2 S4 114.77(12)
N6 Hg2 S3 98.11(12)
N5 Hg2 S3 100.38(11)
S4 Hg2 S3 132.60(6)
C31 S3 Hg2 98.6(2)
C32 S4 Hg2 101.1(2)
C15 S1 Hg1 101.9(2)
C16 S2 Hg1 100.0(2)
C17 N5 C27 119.7(5)
C17 N5 Hg2 125.3(4)
C27 N5 Hg2 114.4(3)
C26 N6 C28 119.2(5)
C26 N6 Hg2 124.8(4)
C28 N6 Hg2 115.3(4)
C10 N2 C12 120.1(4)
C10 N2 Hg1 124.5(3)
C12 N2 Hg1 113.5(3)
C1 N1 C11 118.9(4)
C1 N1 Hg1 126.2(3)
C11 N1 Hg1 114.1(3)
N1 C11 C4 122.1(5)
N1 C11 C12 118.1(4)
C4 C11 C12 119.8(5)
N6 C28 C23 122.1(6)
N6 C28 C27 118.4(5)
C23 C28 C27 119.4(6)
N2 C10 C9 121.8(5)
N2 C10 C14 117.6(5)
C9 C10 C14 120.6(5)
N2 C12 C7 121.1(5)
N2 C12 C11 119.8(4)
C7 C12 C11 119.0(4)
C8 C7 C12 117.0(5)
C8 C7 C6 123.7(5)
C12 C7 C6 119.3(5)
N5 C27 C20 122.2(5)
N5 C27 C28 119.1(5)
C20 C27 C28 118.7(5)
N5 C17 C18 121.1(6)
N5 C17 C29 117.4(6)
C18 C17 C29 121.5(6)
N1 C1 C2 121.7(5)
N1 C1 C13 118.0(5)
C2 C1 C13 120.4(5)
N4 C16 S2 179.5(6)
C3 C4 C11 117.1(5)
C3 C4 C5 123.5(5)
C11 C4 C5 119.4(5)
C2 C3 C4 120.2(5)
C2 C3 H3A 119.9
C4 C3 H3A 119.9
C28 C23 C24 117.7(6)
C28 C23 C22 119.7(6)
C24 C23 C22 122.5(6)
C3 C2 C1 120.0(5)
C3 C2 H2A 120.0
C1 C2 H2A 120.0
C9 C8 C7 121.1(5)
C9 C8 H8A 119.4
C7 C8 H8A 119.4
C5 C6 C7 121.3(5)
C5 C6 H6A 119.4
C7 C6 H6A 119.4
C6 C5 C4 121.2(5)
C6 C5 H5A 119.4
C4 C5 H5A 119.4
C8 C9 C10 118.9(6)
C8 C9 H9A 120.6
C10 C9 H9A 120.6
C18 C19 C20 120.5(6)
C18 C19 H19A 119.8
C20 C19 H19A 119.8
N3 C15 S1 176.3(6)
C10 C14 H14A 109.5
C10 C14 H14B 109.5
H14A C14 H14B 109.5
C10 C14 H14C 109.5
H14A C14 H14C 109.5
H14B C14 H14C 109.5
C19 C20 C27 117.0(6)
C19 C20 C21 123.0(6)
C27 C20 C21 120.0(6)
C19 C18 C17 119.4(6)
C19 C18 H18A 120.3
C17 C18 H18A 120.3
N7 C31 S3 178.0(7)
C1 C13 H13A 109.5
C1 C13 H13B 109.5
H13A C13 H13B 109.5
C1 C13 H13C 109.5
H13A C13 H13C 109.5
H13B C13 H13C 109.5
N8 C32 S4 177.9(7)
N6 C26 C25 120.7(6)
N6 C26 C30 118.9(5)
C25 C26 C30 120.4(6)
C17 C29 H29A 109.5
C17 C29 H29B 109.5
H29A C29 H29B 109.5
C17 C29 H29C 109.5
H29A C29 H29C 109.5
H29B C29 H29C 109.5
C21 C22 C23 120.9(6)
C21 C22 H22A 119.5
C23 C22 H22A 119.5
C22 C21 C20 121.2(6)
C22 C21 H21A 119.4
C20 C21 H21A 119.4
C24 C25 C26 120.1(6)
C24 C25 H25A 119.9
C26 C25 H25A 119.9
C25 C24 C23 120.1(5)
C25 C24 H24A 119.9
C23 C24 H24A 119.9
C26 C30 H30A 109.5
C26 C30 H30B 109.5
H30A C30 H30B 109.5
C26 C30 H30C 109.5
H30A C30 H30C 109.5
H30B C30 H30C 109.5

loop_
_geom_bond_atom_site_label_1
_geom_bond_atom_site_label_2
_geom_bond_distance
_geom_bond_publ_flag
Hg1 N1 2.396(4) yes
Hg1 N2 2.395(4) yes
Hg1 S1 2.4201(16) yes
Hg1 S2 2.4488(16) yes
Hg2 N5 2.384(4) yes
Hg2 N6 2.362(4) yes
Hg2 S3 2.4741(16) yes
Hg2 S4 2.4013(18) yes
S3 C31 1.658(8) ?
S4 C32 1.666(7) ?
S1 C15 1.644(7) ?
S2 C16 1.666(7) ?
N5 C17 1.327(7) ?
N5 C27 1.357(6) ?
N6 C26 1.332(7) ?
N6 C28 1.361(7) ?
N2 C10 1.324(7) ?
N2 C12 1.360(6) ?
N1 C1 1.330(7) ?
N1 C11 1.374(6) ?
C11 C4 1.413(6) ?
C11 C12 1.436(7) ?
C28 C23 1.392(8) ?
C28 C27 1.455(7) ?
C10 C9 1.400(7) ?
C10 C14 1.514(7) ?
C12 C7 1.418(6) ?
C7 C8 1.395(8) ?
C7 C6 1.430(7) ?
C27 C20 1.400(7) ?
N4 C16 1.154(7) ?
C17 C18 1.394(8) ?
C17 C29 1.504(8) ?
C1 C2 1.401(7) ?
C1 C13 1.493(7) ?
C4 C3 1.397(8) ?
C4 C5 1.421(7) ?
C3 C2 1.366(7) ?
C3 H3A 0.9300 ?
C23 C24 1.395(7) ?
C23 C22 1.436(9) ?
C2 H2A 0.9300 ?
C8 C9 1.359(7) ?
C8 H8A 0.9300 ?
C6 C5 1.348(8) ?
C6 H6A 0.9300 ?
C5 H5A 0.9300 ?
C9 H9A 0.9300 ?
C19 C18 1.371(9) ?
C19 C20 1.390(8) ?
C19 H19A 0.9300 ?
C15 N3 1.156(7) ?
C14 H14A 0.9600 ?
C14 H14B 0.9600 ?
C14 H14C 0.9600 ?
C20 C21 1.426(8) ?
N8 C32 1.140(7) ?
C18 H18A 0.9300 ?
C31 N7 1.164(8) ?
C13 H13A 0.9600 ?
C13 H13B 0.9600 ?
C13 H13C 0.9600 ?
C26 C25 1.415(9) ?
C26 C30 1.504(8) ?
C29 H29A 0.9600 ?
C29 H29B 0.9600 ?
C29 H29C 0.9600 ?
C22 C21 1.333(9) ?
C22 H22A 0.9300 ?
C21 H21A 0.9300 ?
C25 C24 1.339(8) ?
C25 H25A 0.9300 ?
C24 H24A 0.9300 ?
C30 H30A 0.9600 ?
C30 H30B 0.9600 ?
C30 H30C 0.9600 ?

loop_
_geom_torsion_atom_site_label_1
_geom_torsion_atom_site_label_2
_geom_torsion_atom_site_label_3
_geom_torsion_atom_site_label_4
_geom_torsion
N6 Hg2 S3 C31 85.6(3)
N5 Hg2 S3 C31 13.3(2)
S4 Hg2 S3 C31 -125.1(2)
N6 Hg2 S4 C32 143.6(3)
N5 Hg2 S4 C32 -133.8(2)
S3 Hg2 S4 C32 0.2(3)
N2 Hg1 S1 C15 -152.7(3)
N1 Hg1 S1 C15 132.3(3)
S2 Hg1 S1 C15 -14.0(3)
N2 Hg1 S2 C16 -31.0(2)
N1 Hg1 S2 C16 40.0(2)
S1 Hg1 S2 C16 -174.1(2)
N6 Hg2 N5 C17 179.0(5)
S4 Hg2 N5 C17 61.5(5)
S3 Hg2 N5 C17 -85.9(4)
N6 Hg2 N5 C27 -9.6(3)
S4 Hg2 N5 C27 -127.1(3)
S3 Hg2 N5 C27 85.5(4)
N5 Hg2 N6 C26 -179.7(5)
S4 Hg2 N6 C26 -71.7(5)
S3 Hg2 N6 C26 82.0(5)
N5 Hg2 N6 C28 10.1(3)
S4 Hg2 N6 C28 118.1(4)
S3 Hg2 N6 C28 -88.1(4)
N1 Hg1 N2 C10 178.6(4)
S1 Hg1 N2 C10 80.6(4)
S2 Hg1 N2 C10 -75.1(4)
N1 Hg1 N2 C12 -17.2(3)
S1 Hg1 N2 C12 -115.2(3)
S2 Hg1 N2 C12 89.1(3)
N2 Hg1 N1 C1 -174.6(4)
S1 Hg1 N1 C1 -62.9(4)
S2 Hg1 N1 C1 96.0(4)
N2 Hg1 N1 C11 16.3(3)
S1 Hg1 N1 C11 128.0(3)
S2 Hg1 N1 C11 -73.1(3)
C1 N1 C11 C4 -2.5(6)
Hg1 N1 C11 C4 167.4(3)
C1 N1 C11 C12 175.8(4)
Hg1 N1 C11 C12 -14.2(5)
C26 N6 C28 C23 -0.7(8)
Hg2 N6 C28 C23 170.0(4)
C26 N6 C28 C27 179.4(5)
Hg2 N6 C28 C27 -9.9(6)
C12 N2 C10 C9 0.3(7)
Hg1 N2 C10 C9 163.5(4)
C12 N2 C10 C14 179.6(4)
Hg1 N2 C10 C14 -17.2(6)
C10 N2 C12 C7 0.3(7)
Hg1 N2 C12 C7 -164.7(3)
C10 N2 C12 C11 -177.9(4)
Hg1 N2 C12 C11 17.1(5)
N1 C11 C12 N2 -2.1(6)
C4 C11 C12 N2 176.3(4)
N1 C11 C12 C7 179.7(4)
C4 C11 C12 C7 -1.9(7)
N2 C12 C7 C8 -0.3(7)
C11 C12 C7 C8 178.0(4)
N2 C12 C7 C6 -178.7(4)
C11 C12 C7 C6 -0.4(7)
C17 N5 C27 C20 1.2(8)
Hg2 N5 C27 C20 -170.8(4)
C17 N5 C27 C28 -179.6(5)
Hg2 N5 C27 C28 8.4(6)
N6 C28 C27 N5 0.9(7)
C23 C28 C27 N5 -179.0(5)
N6 C28 C27 C20 -179.9(5)
C23 C28 C27 C20 0.2(8)
C27 N5 C17 C18 -0.9(8)
Hg2 N5 C17 C18 170.2(4)
C27 N5 C17 C29 -179.0(5)
Hg2 N5 C17 C29 -8.0(7)
C11 N1 C1 C2 1.5(7)
Hg1 N1 C1 C2 -167.2(3)
C11 N1 C1 C13 -178.0(4)
Hg1 N1 C1 C13 13.4(6)
Hg1 S2 C16 N4 -12E1(8)
N1 C11 C4 C3 2.0(7)
C12 C11 C4 C3 -176.3(4)
N1 C11 C4 C5 -178.6(4)
C12 C11 C4 C5 3.1(7)
C11 C4 C3 C2 -0.5(7)
C5 C4 C3 C2 -179.8(5)
N6 C28 C23 C24 0.3(8)
C27 C28 C23 C24 -179.8(5)
N6 C28 C23 C22 -179.1(5)
C27 C28 C23 C22 0.8(8)
C4 C3 C2 C1 -0.5(8)
N1 C1 C2 C3 0.0(8)
C13 C1 C2 C3 179.5(5)
C12 C7 C8 C9 -0.3(7)
C6 C7 C8 C9 178.0(5)
C8 C7 C6 C5 -176.6(5)
C12 C7 C6 C5 1.7(8)
C7 C6 C5 C4 -0.5(8)
C3 C4 C5 C6 177.5(5)
C11 C4 C5 C6 -1.9(8)
C7 C8 C9 C10 0.9(8)
N2 C10 C9 C8 -0.9(8)
C14 C10 C9 C8 179.8(5)
Hg1 S1 C15 N3 -175(11)
C18 C19 C20 C27 -1.0(9)
C18 C19 C20 C21 179.9(6)
N5 C27 C20 C19 -0.3(8)
C28 C27 C20 C19 -179.4(5)
N5 C27 C20 C21 178.9(5)
C28 C27 C20 C21 -0.3(8)
C20 C19 C18 C17 1.3(10)
N5 C17 C18 C19 -0.4(9)
C29 C17 C18 C19 177.7(6)
Hg2 S3 C31 N7 -141(17)
Hg2 S4 C32 N8 -172(17)
C28 N6 C26 C25 0.9(9)
Hg2 N6 C26 C25 -168.9(5)
C28 N6 C26 C30 -177.9(5)
Hg2 N6 C26 C30 12.3(7)
C28 C23 C22 C21 -1.8(10)
C24 C23 C22 C21 178.8(6)
C23 C22 C21 C20 1.7(10)
C19 C20 C21 C22 178.4(6)
C27 C20 C21 C22 -0.7(10)
N6 C26 C25 C24 -0.8(10)
C30 C26 C25 C24 178.0(7)
C26 C25 C24 C23 0.4(10)
C28 C23 C24 C25 -0.2(9)
C22 C23 C24 C25 179.3(6)
